data_1506103
loop_
_publ_author_name
'Wood, Thomas K.'
'Piers, Warren E.'
'Keay, Brian A.'
'Parvez, Masood'

_publ_section_title
;
 1-Borabarrelene derivatives via Diels-Alder additions to borabenzenes.
;
_journal_issue 13
_journal_name_full 'Organic letters'
_journal_page_first 2875
_journal_page_last 2878
_journal_paper_doi 10.1021/ol061201w
_journal_volume 8
_journal_year 2006
_chemical_formula_sum 'C18 H18 B N O'
_chemical_formula_weight 275.14
_chemical_name_systematic
;
 ?
;
_space_group_IT_number 2
_symmetry_cell_setting triclinic
_symmetry_space_group_name_Hall '-P 1'
_symmetry_space_group_name_H-M 'P -1'
_atom_sites_solution_hydrogens geom
_atom_sites_solution_primary direct
_atom_sites_solution_secondary difmap
_cell_angle_alpha 74.89(3)
_cell_angle_beta 75.20(2)
_cell_angle_gamma 75.97(3)
_cell_formula_units_Z 2
_cell_length_a 7.802(3)
_cell_length_b 7.873(3)
_cell_length_c 12.734(6)
_cell_measurement_reflns_used 10637
_cell_measurement_temperature 173(2)
_cell_measurement_theta_max 25.1
_cell_measurement_theta_min 3.5
_cell_volume 717.0(5)
_computing_cell_refinement 'HKL DENZO (Otwinowski & Minor, 1997)'
_computing_data_collection 'COLLECT (Hooft, 1998)'
_computing_data_reduction 'SCALEPACK (Otwinowski & Minor, 1997)'
_computing_molecular_graphics 'ORTEPII (Johnson, 1976)'
_computing_publication_material 'SHELXL-97 (Sheldrick, 1997)'
_computing_structure_refinement 'SHELXL-97 (Sheldrick, 1997)'
_computing_structure_solution 'SAPI91 (Fan, 1991)'
_diffrn_ambient_temperature 173(2)
_diffrn_measured_fraction_theta_full 0.990
_diffrn_measured_fraction_theta_max 0.990
_diffrn_measurement_device_type 'Nonius KappaCCD'
_diffrn_measurement_method ' \w and \f '
_diffrn_radiation_monochromator graphite
_diffrn_radiation_source 'fine-focus sealed tube'
_diffrn_radiation_type MoK\a
_diffrn_radiation_wavelength 0.71073
_diffrn_reflns_av_R_equivalents 0.0378
_diffrn_reflns_av_sigmaI/netI 0.0312
_diffrn_reflns_limit_h_max 9
_diffrn_reflns_limit_h_min -9
_diffrn_reflns_limit_k_max 9
_diffrn_reflns_limit_k_min -9
_diffrn_reflns_limit_l_max 15
_diffrn_reflns_limit_l_min -15
_diffrn_reflns_number 10637
_diffrn_reflns_theta_full 25.06
_diffrn_reflns_theta_max 25.06
_diffrn_reflns_theta_min 3.49
_exptl_absorpt_coefficient_mu 0.077
_exptl_absorpt_correction_T_max 0.9961
_exptl_absorpt_correction_T_min 0.9877
_exptl_absorpt_correction_type multi-scan
_exptl_absorpt_process_details 'SORTAV: (Blessing, 1997)'
_exptl_crystal_colour yellow
_exptl_crystal_density_diffrn 1.274
_exptl_crystal_density_meas ?
_exptl_crystal_density_method 'not measured'
_exptl_crystal_description plate
_exptl_crystal_F_000 292
_exptl_crystal_size_max 0.16
_exptl_crystal_size_mid 0.16
_exptl_crystal_size_min 0.05
_refine_diff_density_max 0.170
_refine_diff_density_min -0.181
_refine_diff_density_rms 0.038
_refine_ls_extinction_method none
_refine_ls_goodness_of_fit_ref 1.045
_refine_ls_hydrogen_treatment constr
_refine_ls_matrix_type full
_refine_ls_number_parameters 190
_refine_ls_number_reflns 2530
_refine_ls_number_restraints 0
_refine_ls_restrained_S_all 1.045
_refine_ls_R_factor_all 0.0552
_refine_ls_R_factor_gt 0.0432
_refine_ls_shift/su_max 0.000
_refine_ls_shift/su_mean 0.000
_refine_ls_structure_factor_coef Fsqd
_refine_ls_weighting_details 'calc w=1/[\s^2^(Fo^2^)+(0.0670P)^2^+0.1410P] where P=(Fo^2^+2Fc^2^)/3'
_refine_ls_weighting_scheme calc
_refine_ls_wR_factor_gt 0.1103
_refine_ls_wR_factor_ref 0.1205
_reflns_number_gt 2075
_reflns_number_total 2530
_reflns_threshold_expression >2sigma(I)
_cod_data_source_file ol061201wsi20060516_050111.cif
_cod_data_source_block Compound_I
_cod_depositor_comments
;
The following automatic conversions were performed:

'_symmetry_cell_setting' value 'Triclinic' changed to 'triclinic'
according to /home/saulius/struct/CIF-dictionaries/cif_core.dic
dictionary named 'cif_core.dic' version 2.4.1 from 2010-06-29.

Automatic conversion script
Id: cif_fix_values 1715 2011-07-08 13:25:40Z adriana 

The following automatic conversions were performed:

'_exptl_crystal_density_meas' value 'not measured' was changed to '?'
- the value is perceived as not measured.

Automatic conversion script
Id: cif_fix_values 3008 2015-01-20 13:52:24Z robertas 
;
_cod_original_sg_symbol_H-M ' P -1'
_cod_database_code 1506103

loop_
_symmetry_equiv_pos_as_xyz
'x, y, z'
'-x, -y, -z'

loop_
_atom_site_label
_atom_site_type_symbol
_atom_site_fract_x
_atom_site_fract_y
_atom_site_fract_z
_atom_site_U_iso_or_equiv
_atom_site_adp_type
_atom_site_occupancy
_atom_site_symmetry_multiplicity
_atom_site_calc_flag
_atom_site_refinement_flags
O1 O 0.45006(15) 0.84226(15) 0.60830(8) 0.0434(3) Uani 1 1 d .
N1 N 0.35442(15) 0.83196(15) 0.94352(9) 0.0302(3) Uani 1 1 d .
C1 C 0.16355(17) 0.70103(17) 1.14269(11) 0.0257(3) Uani 1 1 d .
C2 C 0.07877(18) 0.59760(18) 1.10676(12) 0.0291(3) Uani 1 1 d .
H2 H 0.1017 0.5958 1.0293 0.035 Uiso 1 1 d R
C3 C -0.0423(2) 0.4958(2) 1.18218(13) 0.0365(4) Uani 1 1 d .
H3 H -0.0996 0.4246 1.1559 0.044 Uiso 1 1 d R
C4 C -0.0783(2) 0.4971(2) 1.29353(13) 0.0371(4) Uani 1 1 d .
H4 H -0.1610 0.4274 1.3457 0.045 Uiso 1 1 d R
C5 C 0.00533(19) 0.60041(19) 1.33161(12) 0.0319(3) Uani 1 1 d .
H5 H -0.0205 0.6019 1.4093 0.038 Uiso 1 1 d R
C6 C 0.12499(18) 0.70171(18) 1.25716(11) 0.0277(3) Uani 1 1 d .
C7 C 0.2262(2) 0.8213(2) 1.28778(12) 0.0382(4) Uani 1 1 d .
C8 C 0.1774(2) 1.0079(2) 1.21512(14) 0.0464(4) Uani 1 1 d .
H8 H 0.1203 1.1083 1.2492 0.056 Uiso 1 1 d R
C9 C 0.2156(2) 1.0203(2) 1.10615(13) 0.0431(4) Uani 1 1 d .
H9 H 0.1912 1.1289 1.0536 0.052 Uiso 1 1 calc R
C10 C 0.4267(2) 0.7535(2) 1.24336(13) 0.0446(4) Uani 1 1 d .
H10 H 0.5098 0.7119 1.2928 0.053 Uiso 1 1 d R
C11 C 0.4766(2) 0.7540(2) 1.13549(13) 0.0422(4) Uani 1 1 d .
H11 H 0.5970 0.7149 1.0993 0.051 Uiso 1 1 calc R
C12 C 0.1845(3) 0.8237(3) 1.41083(14) 0.0506(5) Uani 1 1 d .
H12A H 0.2522 0.9008 1.4232 0.061 Uiso 1 1 d R
H12B H 0.2160 0.7048 1.4533 0.061 Uiso 1 1 d R
H12C H 0.0578 0.8679 1.4336 0.061 Uiso 1 1 d R
C13 C 0.4947(2) 0.7206(2) 0.89741(13) 0.0385(4) Uani 1 1 d .
H13 H 0.5729 0.6379 0.9427 0.046 Uiso 1 1 d R
C14 C 0.5349(2) 0.7148(2) 0.78704(13) 0.0381(4) Uani 1 1 d .
H14 H 0.6382 0.6328 0.7581 0.046 Uiso 1 1 d R
C15 C 0.42593(19) 0.83091(19) 0.71882(11) 0.0316(3) Uani 1 1 d .
C16 C 0.2787(2) 0.9457(2) 0.76591(13) 0.0415(4) Uani 1 1 d .
H16 H 0.2002 1.0271 0.7203 0.050 Uiso 1 1 d R
C17 C 0.2473(2) 0.9429(2) 0.87637(12) 0.0392(4) Uani 1 1 d .
H17 H 0.1433 1.0238 0.9057 0.047 Uiso 1 1 d R
C18 C 0.6039(2) 0.7301(2) 0.55674(14) 0.0487(5) Uani 1 1 d .
H18A H 0.6058 0.7507 0.4788 0.058 Uiso 1 1 d R
H18B H 0.5986 0.6067 0.5904 0.058 Uiso 1 1 d R
H18C H 0.7114 0.7575 0.5667 0.058 Uiso 1 1 d R
B1 B 0.3086(2) 0.8290(2) 1.07291(14) 0.0324(4) Uani 1 1 d .

loop_
_atom_site_aniso_label
_atom_site_aniso_U_11
_atom_site_aniso_U_22
_atom_site_aniso_U_33
_atom_site_aniso_U_23
_atom_site_aniso_U_13
_atom_site_aniso_U_12
O1 0.0452(6) 0.0498(7) 0.0288(6) -0.0092(5) -0.0064(5) 0.0028(5)
N1 0.0280(6) 0.0314(6) 0.0299(7) -0.0043(5) -0.0021(5) -0.0098(5)
C1 0.0233(6) 0.0234(7) 0.0273(7) -0.0042(5) -0.0046(5) -0.0005(5)
C2 0.0295(7) 0.0279(7) 0.0291(7) -0.0050(5) -0.0093(6) -0.0017(6)
C3 0.0386(8) 0.0358(8) 0.0393(9) -0.0046(6) -0.0122(7) -0.0140(7)
C4 0.0366(8) 0.0378(8) 0.0343(8) 0.0005(6) -0.0036(6) -0.0145(7)
C5 0.0310(7) 0.0322(7) 0.0270(7) -0.0034(6) -0.0026(6) -0.0025(6)
C6 0.0261(7) 0.0266(7) 0.0281(7) -0.0066(5) -0.0036(5) -0.0018(5)
C7 0.0464(9) 0.0441(9) 0.0289(8) -0.0122(6) -0.0017(7) -0.0188(7)
C8 0.0652(11) 0.0366(9) 0.0415(10) -0.0162(7) 0.0026(8) -0.0229(8)
C9 0.0599(11) 0.0332(8) 0.0374(9) -0.0063(7) -0.0004(7) -0.0226(8)
C10 0.0397(9) 0.0683(11) 0.0347(9) -0.0106(8) -0.0083(7) -0.0263(8)
C11 0.0309(8) 0.0634(11) 0.0363(9) -0.0126(7) -0.0014(6) -0.0201(7)
C12 0.0640(11) 0.0603(11) 0.0356(9) -0.0189(8) -0.0041(8) -0.0235(9)
C13 0.0286(7) 0.0502(9) 0.0334(8) -0.0091(7) -0.0072(6) -0.0002(7)
C14 0.0304(8) 0.0466(9) 0.0350(8) -0.0130(7) -0.0057(6) 0.0008(7)
C15 0.0326(8) 0.0333(7) 0.0279(8) -0.0047(6) -0.0035(6) -0.0094(6)
C16 0.0443(9) 0.0388(9) 0.0312(8) -0.0005(6) -0.0080(7) 0.0036(7)
C17 0.0415(9) 0.0329(8) 0.0330(8) -0.0029(6) -0.0016(7) 0.0013(7)
C18 0.0497(10) 0.0562(11) 0.0351(9) -0.0176(8) -0.0047(7) 0.0037(8)
B1 0.0337(9) 0.0374(9) 0.0270(9) -0.0069(7) -0.0020(7) -0.0126(7)

loop_
_atom_type_symbol
_atom_type_description
_atom_type_scat_dispersion_real
_atom_type_scat_dispersion_imag
_atom_type_scat_source
C C 0.0033 0.0016 'International Tables Vol C Tables 4.2.6.8 and 6.1.1.4'
H H 0.0000 0.0000 'International Tables Vol C Tables 4.2.6.8 and 6.1.1.4'
N N 0.0061 0.0033 'International Tables Vol C Tables 4.2.6.8 and 6.1.1.4'
O O 0.0106 0.0060 'International Tables Vol C Tables 4.2.6.8 and 6.1.1.4'
B B 0.0013 0.0007 'International Tables Vol C Tables 4.2.6.8 and 6.1.1.4'

loop_
_geom_angle_atom_site_label_1
_geom_angle_atom_site_label_2
_geom_angle_atom_site_label_3
_geom_angle
C15 O1 C18 117.85(12)
C13 N1 C17 117.12(13)
C13 N1 B1 122.05(13)
C17 N1 B1 120.76(12)
C2 C1 C6 118.54(12)
C2 C1 B1 130.29(13)
C6 C1 B1 111.17(12)
C1 C2 C3 120.80(13)
C1 C2 H2 120.2
C3 C2 H2 119.0
C4 C3 C2 120.11(14)
C4 C3 H3 120.2
C2 C3 H3 119.7
C3 C4 C5 120.11(14)
C3 C4 H4 120.5
C5 C4 H4 119.4
C6 C5 C4 119.95(14)
C6 C5 H5 120.0
C4 C5 H5 120.0
C5 C6 C1 120.49(13)
C5 C6 C7 125.33(13)
C1 C6 C7 114.18(12)
C12 C7 C10 112.78(14)
C12 C7 C8 112.56(14)
C10 C7 C8 106.07(14)
C12 C7 C6 114.49(13)
C10 C7 C6 105.10(12)
C8 C7 C6 105.06(13)
C9 C8 C7 116.89(14)
C9 C8 H8 123.2
C7 C8 H8 119.9
C8 C9 B1 112.18(14)
C8 C9 H9 123.9
B1 C9 H9 123.9
C11 C10 C7 116.85(15)
C11 C10 H10 122.8
C7 C10 H10 120.3
C10 C11 B1 112.16(14)
C10 C11 H11 123.9
B1 C11 H11 123.9
C7 C12 H12A 109.5
C7 C12 H12B 109.9
H12A C12 H12B 109.5
C7 C12 H12C 108.9
H12A C12 H12C 109.5
H12B C12 H12C 109.5
N1 C13 C14 123.79(14)
N1 C13 H13 119.7
C14 C13 H13 116.5
C13 C14 C15 118.54(14)
C13 C14 H14 120.3
C15 C14 H14 121.1
O1 C15 C14 125.22(13)
O1 C15 C16 116.55(13)
C14 C15 C16 118.23(14)
C17 C16 C15 119.73(14)
C17 C16 H16 120.4
C15 C16 H16 119.8
N1 C17 C16 122.58(14)
N1 C17 H17 120.4
C16 C17 H17 117.0
O1 C18 H18A 109.8
O1 C18 H18B 109.6
H18A C18 H18B 109.5
O1 C18 H18C 109.1
H18A C18 H18C 109.5
H18B C18 H18C 109.5
N1 B1 C11 115.89(13)
N1 B1 C9 115.20(13)
C11 B1 C9 105.00(14)
N1 B1 C1 112.50(12)
C11 B1 C1 103.56(12)
C9 B1 C1 103.27(12)

loop_
_geom_bond_atom_site_label_1
_geom_bond_atom_site_label_2
_geom_bond_distance
O1 C15 1.3533(18)
O1 C18 1.428(2)
N1 C13 1.336(2)
N1 C17 1.347(2)
N1 B1 1.589(2)
C1 C2 1.386(2)
C1 C6 1.412(2)
C1 B1 1.630(2)
C2 C3 1.400(2)
C2 H2 0.9601
C3 C4 1.376(2)
C3 H3 0.9600
C4 C5 1.395(2)
C4 H4 0.9600
C5 C6 1.386(2)
C5 H5 0.9600
C6 C7 1.540(2)
C7 C12 1.521(2)
C7 C10 1.534(2)
C7 C8 1.536(2)
C8 C9 1.325(2)
C8 H8 0.9600
C9 B1 1.619(2)
C9 H9 0.9500
C10 C11 1.328(2)
C10 H10 0.9600
C11 B1 1.617(2)
C11 H11 0.9500
C12 H12A 0.9600
C12 H12B 0.9600
C12 H12C 0.9599
C13 C14 1.370(2)
C13 H13 0.9600
C14 C15 1.378(2)
C14 H14 0.9601
C15 C16 1.386(2)
C16 C17 1.360(2)
C16 H16 0.9600
C17 H17 0.9600
C18 H18A 0.9600
C18 H18B 0.9599
C18 H18C 0.9601

loop_
_geom_torsion_atom_site_label_1
_geom_torsion_atom_site_label_2
_geom_torsion_atom_site_label_3
_geom_torsion_atom_site_label_4
_geom_torsion
C6 C1 C2 C3 -0.06(19)
B1 C1 C2 C3 179.69(13)
C1 C2 C3 C4 -0.2(2)
C2 C3 C4 C5 0.2(2)
C3 C4 C5 C6 -0.1(2)
C4 C5 C6 C1 -0.1(2)
C4 C5 C6 C7 179.96(13)
C2 C1 C6 C5 0.22(18)
B1 C1 C6 C5 -179.59(12)
C2 C1 C6 C7 -179.87(12)
B1 C1 C6 C7 0.32(16)
C5 C6 C7 C12 -0.5(2)
C1 C6 C7 C12 179.64(13)
C5 C6 C7 C10 123.85(15)
C1 C6 C7 C10 -56.05(15)
C5 C6 C7 C8 -124.46(15)
C1 C6 C7 C8 55.64(16)
C12 C7 C8 C9 177.42(16)
C10 C7 C8 C9 53.6(2)
C6 C7 C8 C9 -57.36(19)
C7 C8 C9 B1 0.0(2)
C12 C7 C10 C11 -177.27(15)
C8 C7 C10 C11 -53.63(19)
C6 C7 C10 C11 57.34(19)
C7 C10 C11 B1 0.0(2)
C17 N1 C13 C14 0.5(2)
B1 N1 C13 C14 177.63(14)
N1 C13 C14 C15 0.5(2)
C18 O1 C15 C14 -2.4(2)
C18 O1 C15 C16 177.94(15)
C13 C14 C15 O1 179.10(14)
C13 C14 C15 C16 -1.2(2)
O1 C15 C16 C17 -179.32(14)
C14 C15 C16 C17 1.0(2)
C13 N1 C17 C16 -0.8(2)
B1 N1 C17 C16 -177.94(15)
C15 C16 C17 N1 0.0(3)
C13 N1 B1 C11 25.8(2)
C17 N1 B1 C11 -157.19(14)
C13 N1 B1 C9 148.90(15)
C17 N1 B1 C9 -34.08(19)
C13 N1 B1 C1 -93.10(16)
C17 N1 B1 C1 83.92(16)
C10 C11 B1 N1 -179.10(13)
C10 C11 B1 C9 52.58(18)
C10 C11 B1 C1 -55.42(18)
C8 C9 B1 N1 178.66(14)
C8 C9 B1 C11 -52.61(18)
C8 C9 B1 C1 55.61(18)
C2 C1 B1 N1 0.5(2)
C6 C1 B1 N1 -179.75(11)
C2 C1 B1 C11 -125.40(15)
C6 C1 B1 C11 54.37(15)
C2 C1 B1 C9 125.30(15)
C6 C1 B1 C9 -54.93(15)
